data_2019151
loop_
_publ_author_name
'Fujisawa, Kiyoshi'
'Noguchi, Naoto'
'Noguchi, Yuki'
'Lehnert, Nicolai'

_publ_section_title
;
 [Bis(3,5-diisopropylpyrazol-1-yl-\k<i>N</i>^2^)dihydroborato](triphenylphosphane-\k<i>P</i>)copper(I)
;
_journal_coeditor_code YP3032
_journal_issue 9
_journal_name_full 'Acta Crystallographica Section C'
_journal_page_first 943
_journal_page_last 946
_journal_paper_doi 10.1107/S0108270113015965
_journal_volume 69
_journal_year 2013
_chemical_formula_moiety 'C36 H47 B Cu N4 P'
_chemical_formula_sum 'C36 H47 B Cu N4 P'
_chemical_formula_weight 641.12
_space_group_IT_number 9
_symmetry_cell_setting monoclinic
_symmetry_space_group_name_Hall 'C -2yc'
_symmetry_space_group_name_H-M 'C 1 c 1'
_atom_sites_solution_hydrogens geom
_atom_sites_solution_primary direct
_atom_sites_solution_secondary difmap
_cell_angle_alpha 90.0000
_cell_angle_beta 97.6540(8)
_cell_angle_gamma 90.0000
_cell_formula_units_Z 4
_cell_length_a 13.3372(5)
_cell_length_b 14.3257(5)
_cell_length_c 18.4712(10)
_cell_measurement_reflns_used 309
_cell_measurement_temperature 184
_cell_measurement_theta_max 27.50
_cell_measurement_theta_min 3.00
_cell_volume 3497.8(3)
_computing_cell_refinement CrystalClear
_computing_data_collection 'CrystalClear (Rigaku, 2010)'
_computing_data_reduction CrystalClear
_computing_molecular_graphics 'CrystalStructure 4.0'
_computing_publication_material 'CrystalStructure 4.0 (Rigaku, 2010)'
_computing_structure_refinement 'SHELXL97 (Sheldrick, 2008)'
_computing_structure_solution 'SIR97 (Altomare et al., 1999)'
_diffrn_ambient_temperature 184
_diffrn_detector_area_resol_mean 7.314
_diffrn_measured_fraction_theta_full 0.996
_diffrn_measured_fraction_theta_max 0.996
_diffrn_measurement_device_type 'Rigaku Mercury70'
_diffrn_measurement_method \w
_diffrn_radiation_type 'Mo K\a'
_diffrn_radiation_wavelength 0.71070
_diffrn_reflns_av_R_equivalents 0.0198
_diffrn_reflns_limit_h_max 17
_diffrn_reflns_limit_h_min -11
_diffrn_reflns_limit_k_max 18
_diffrn_reflns_limit_k_min -18
_diffrn_reflns_limit_l_max 16
_diffrn_reflns_limit_l_min -23
_diffrn_reflns_number 14044
_diffrn_reflns_theta_full 27.48
_diffrn_reflns_theta_max 27.48
_diffrn_standards_number 0
_exptl_absorpt_coefficient_mu 0.700
_exptl_absorpt_correction_T_max 0.869
_exptl_absorpt_correction_T_min 0.736
_exptl_absorpt_correction_type multi-scan
_exptl_absorpt_process_details 'REQAB (Rigaku, 1998)'
_exptl_crystal_colour colourless
_exptl_crystal_density_diffrn 1.217
_exptl_crystal_density_method 'not measured'
_exptl_crystal_description chip
_exptl_crystal_F_000 1360.00
_exptl_crystal_size_max 0.400
_exptl_crystal_size_mid 0.200
_exptl_crystal_size_min 0.200
_refine_diff_density_max 0.370
_refine_diff_density_min -0.250
_refine_ls_abs_structure_details 'Flack, 1983.  1237 Friedel Pairs'
_refine_ls_abs_structure_Flack 0.004(10)
_refine_ls_extinction_method none
_refine_ls_goodness_of_fit_ref 1.059
_refine_ls_hydrogen_treatment constr
_refine_ls_number_parameters 388
_refine_ls_number_reflns 5245
_refine_ls_number_restraints 2
_refine_ls_R_factor_gt 0.0299
_refine_ls_shift/su_max 0.001
_refine_ls_structure_factor_coef Fsqd
_refine_ls_weighting_details 'w = 1/[\s^2^(Fo^2^)+(0.0498P)^2^+1.8074P] where P=(Fo^2^+2Fc^2^)/3'
_refine_ls_weighting_scheme calc
_refine_ls_wR_factor_ref 0.0805
_reflns_number_gt 5155
_reflns_number_total 5245
_reflns_threshold_expression F^2^>2.0\s(F^2^)
_cod_data_source_file yp3032.cif
_cod_data_source_block I
_cod_database_code 2019151
_cod_database_fobs_code 2019151

loop_
_symmetry_equiv_pos_site_id
_symmetry_equiv_pos_as_xyz
1 +X,+Y,+Z
2 +X,-Y,1/2+Z
3 1/2+X,1/2+Y,+Z
4 1/2+X,1/2-Y,1/2+Z

loop_
_atom_site_type_symbol
_atom_site_label
_atom_site_fract_x
_atom_site_fract_y
_atom_site_fract_z
_atom_site_U_iso_or_equiv
_atom_site_adp_type
_atom_site_calc_flag
_atom_site_refinement_flags
_atom_site_occupancy
_atom_site_symmetry_multiplicity
Cu Cu1 0.31480(2) 0.610908(19) 0.454410(17) 0.02498(8) Uani d . 1.0 4
P P1 0.15530(5) 0.57801(5) 0.44862(3) 0.02372(13) Uani d . 1.0 4
N N11 0.38523(16) 0.67342(16) 0.37920(11) 0.0271(5) Uani d . 1.0 4
N N12 0.48479(17) 0.64832(15) 0.38025(10) 0.0262(5) Uani d . 1.0 4
N N21 0.43528(16) 0.57730(16) 0.52580(11) 0.0246(5) Uani d . 1.0 4
N N22 0.52110(16) 0.55387(15) 0.49740(11) 0.0237(4) Uani d . 1.0 4
C C11 0.2342(4) 0.8055(5) 0.2464(3) 0.094(2) Uani d . 1.0 4
C C12 0.2693(4) 0.8908(4) 0.3633(4) 0.090(2) Uani d . 1.0 4
C C13 0.2703(3) 0.7978(3) 0.32736(16) 0.0403(7) Uani d . 1.0 4
C C14 0.3723(2) 0.7533(2) 0.34109(13) 0.0304(6) Uani d . 1.0 4
C C15 0.4634(3) 0.7802(2) 0.31810(14) 0.0325(6) Uani d . 1.0 4
C C16 0.5325(2) 0.7127(2) 0.34395(13) 0.0294(6) Uani d . 1.0 4
C C17 0.6431(3) 0.7044(3) 0.33530(16) 0.0390(7) Uani d . 1.0 4
C C18 0.6569(3) 0.6452(3) 0.2695(2) 0.0560(9) Uani d . 1.0 4
C C19 0.6914(4) 0.8000(3) 0.3303(3) 0.0628(11) Uani d . 1.0 4
C C21 0.3765(6) 0.6972(4) 0.6606(4) 0.121(3) Uani d . 1.0 4
C C22 0.3925(4) 0.5422(4) 0.7182(2) 0.0732(15) Uani d . 1.0 4
C C23 0.3768(3) 0.5946(3) 0.64687(15) 0.0344(6) Uani d . 1.0 4
C C24 0.4555(2) 0.56912(19) 0.59877(13) 0.0252(5) Uani d . 1.0 4
C C25 0.55418(19) 0.53866(18) 0.61684(13) 0.0266(5) Uani d . 1.0 4
C C26 0.5942(2) 0.52903(18) 0.55152(13) 0.0256(5) Uani d . 1.0 4
C C27 0.6969(2) 0.4970(2) 0.53795(14) 0.0320(6) Uani d . 1.0 4
C C28 0.7701(3) 0.5769(3) 0.5383(3) 0.0536(9) Uani d . 1.0 4
C C29 0.7388(3) 0.4228(4) 0.5928(3) 0.0584(10) Uani d . 1.0 4
C C41 0.0940(3) 0.5693(2) 0.35432(14) 0.0305(6) Uani d . 1.0 4
C C42 0.1557(3) 0.5516(3) 0.30124(16) 0.0393(7) Uani d . 1.0 4
C C43 0.1142(3) 0.5405(3) 0.22812(17) 0.0511(9) Uani d . 1.0 4
C C44 0.0130(3) 0.5482(3) 0.20788(17) 0.0518(9) Uani d . 1.0 4
C C45 -0.0492(3) 0.5672(3) 0.25971(18) 0.0522(9) Uani d . 1.0 4
C C46 -0.0094(3) 0.5777(3) 0.33281(16) 0.0416(7) Uani d . 1.0 4
C C47 0.07774(19) 0.66003(18) 0.49249(14) 0.0269(5) Uani d . 1.0 4
C C48 0.0423(3) 0.7422(2) 0.45733(18) 0.0414(7) Uani d . 1.0 4
C C49 -0.0101(3) 0.8080(3) 0.4939(3) 0.0505(9) Uani d . 1.0 4
C C50 -0.0253(3) 0.7927(3) 0.5647(3) 0.0505(9) Uani d . 1.0 4
C C51 0.0090(3) 0.7122(3) 0.60018(19) 0.0451(8) Uani d . 1.0 4
C C52 0.0609(3) 0.6462(2) 0.56455(15) 0.0341(6) Uani d . 1.0 4
C C53 0.1295(2) 0.46526(17) 0.48882(12) 0.0249(5) Uani d . 1.0 4
C C54 0.0332(3) 0.4262(2) 0.48232(15) 0.0327(6) Uani d . 1.0 4
C C55 0.0170(3) 0.3399(2) 0.51144(16) 0.0374(7) Uani d . 1.0 4
C C56 0.0971(3) 0.2909(2) 0.54849(16) 0.0406(7) Uani d . 1.0 4
C C57 0.1931(3) 0.3288(3) 0.55576(19) 0.0464(8) Uani d . 1.0 4
C C58 0.2096(3) 0.4156(2) 0.52536(17) 0.0383(7) Uani d . 1.0 4
B B1 0.5173(3) 0.5508(3) 0.41243(15) 0.0310(7) Uani d . 1.0 4
H H1 0.5848 0.5342 0.3995 0.0372 Uiso calc R 1.0 4
H H2 0.4684 0.5028 0.3917 0.0372 Uiso calc R 1.0 4
H H3 0.2924 0.8149 0.2200 0.1126 Uiso calc R 1.0 4
H H4 0.1878 0.8585 0.2374 0.1126 Uiso calc R 1.0 4
H H5 0.1990 0.7479 0.2292 0.1126 Uiso calc R 1.0 4
H H6 0.2026 0.9018 0.3784 0.1085 Uiso calc R 1.0 4
H H7 0.2838 0.9395 0.3289 0.1085 Uiso calc R 1.0 4
H H8 0.3210 0.8922 0.4063 0.1085 Uiso calc R 1.0 4
H H9 0.2217 0.7566 0.3492 0.0483 Uiso calc R 1.0 4
H H10 0.4753 0.8339 0.2904 0.0390 Uiso calc R 1.0 4
H H11 0.6782 0.6724 0.3797 0.0468 Uiso calc R 1.0 4
H H12 0.6554 0.6853 0.2264 0.0672 Uiso calc R 1.0 4
H H13 0.6021 0.5993 0.2613 0.0672 Uiso calc R 1.0 4
H H14 0.7220 0.6128 0.2783 0.0672 Uiso calc R 1.0 4
H H15 0.7187 0.8214 0.3794 0.0753 Uiso calc R 1.0 4
H H16 0.6403 0.8444 0.3083 0.0753 Uiso calc R 1.0 4
H H17 0.7462 0.7958 0.3000 0.0753 Uiso calc R 1.0 4
H H18 0.4455 0.7216 0.6627 0.1457 Uiso calc R 1.0 4
H H19 0.3511 0.7094 0.7070 0.1457 Uiso calc R 1.0 4
H H20 0.3327 0.7281 0.6209 0.1457 Uiso calc R 1.0 4
H H21 0.3267 0.5298 0.7345 0.0878 Uiso calc R 1.0 4
H H22 0.4341 0.5797 0.7550 0.0878 Uiso calc R 1.0 4
H H23 0.4267 0.4829 0.7114 0.0878 Uiso calc R 1.0 4
H H24 0.3090 0.5769 0.6206 0.0412 Uiso calc R 1.0 4
H H25 0.5879 0.5267 0.6645 0.0319 Uiso calc R 1.0 4
H H26 0.6897 0.4680 0.4883 0.0383 Uiso calc R 1.0 4
H H27 0.8050 0.5860 0.5879 0.0643 Uiso calc R 1.0 4
H H28 0.7332 0.6338 0.5219 0.0643 Uiso calc R 1.0 4
H H29 0.8198 0.5627 0.5052 0.0643 Uiso calc R 1.0 4
H H30 0.7186 0.3608 0.5737 0.0701 Uiso calc R 1.0 4
H H31 0.7119 0.4329 0.6391 0.0701 Uiso calc R 1.0 4
H H32 0.8127 0.4269 0.6011 0.0701 Uiso calc R 1.0 4
H H33 0.2269 0.5470 0.3146 0.0471 Uiso calc R 1.0 4
H H34 0.1572 0.5275 0.1923 0.0614 Uiso calc R 1.0 4
H H35 -0.0147 0.5405 0.1581 0.0621 Uiso calc R 1.0 4
H H36 -0.1200 0.5732 0.2455 0.0626 Uiso calc R 1.0 4
H H37 -0.0531 0.5908 0.3681 0.0499 Uiso calc R 1.0 4
H H38 0.0539 0.7536 0.4085 0.0496 Uiso calc R 1.0 4
H H39 -0.0353 0.8632 0.4695 0.0607 Uiso calc R 1.0 4
H H40 -0.0598 0.8381 0.5896 0.0606 Uiso calc R 1.0 4
H H41 -0.0028 0.7017 0.6491 0.0542 Uiso calc R 1.0 4
H H42 0.0851 0.5910 0.5896 0.0409 Uiso calc R 1.0 4
H H43 -0.0225 0.4597 0.4573 0.0392 Uiso calc R 1.0 4
H H44 -0.0492 0.3140 0.5061 0.0449 Uiso calc R 1.0 4
H H45 0.0862 0.2315 0.5689 0.0487 Uiso calc R 1.0 4
H H46 0.2482 0.2955 0.5816 0.0557 Uiso calc R 1.0 4
H H47 0.2761 0.4407 0.5298 0.0459 Uiso calc R 1.0 4

loop_
_atom_site_aniso_label
_atom_site_aniso_U_11
_atom_site_aniso_U_22
_atom_site_aniso_U_33
_atom_site_aniso_U_12
_atom_site_aniso_U_13
_atom_site_aniso_U_23
Cu1 0.01940(13) 0.02913(15) 0.02610(13) -0.00009(13) 0.00187(9) 0.00505(12)
P1 0.0203(3) 0.0265(3) 0.0241(3) 0.0007(3) 0.0018(2) 0.0044(3)
N11 0.0235(11) 0.0300(11) 0.0277(10) 0.0033(9) 0.0036(8) 0.0085(8)
N12 0.0279(11) 0.0289(11) 0.0229(10) 0.0040(10) 0.0072(8) 0.0037(8)
N21 0.0180(10) 0.0339(12) 0.0224(10) -0.0004(9) 0.0044(8) 0.0027(8)
N22 0.0213(11) 0.0260(11) 0.0242(10) 0.0043(9) 0.0042(8) 0.0022(8)
C11 0.088(4) 0.128(5) 0.056(3) 0.050(4) -0.025(3) 0.002(3)
C12 0.052(3) 0.097(5) 0.118(5) 0.042(3) -0.004(3) -0.045(4)
C13 0.0308(15) 0.0452(18) 0.0444(16) 0.0091(14) 0.0034(12) 0.0159(13)
C14 0.0314(14) 0.0344(15) 0.0257(12) 0.0028(12) 0.0049(10) 0.0067(10)
C15 0.0369(16) 0.0343(15) 0.0281(12) 0.0023(12) 0.0110(11) 0.0088(10)
C16 0.0348(15) 0.0331(14) 0.0225(11) 0.0027(12) 0.0120(10) 0.0005(10)
C17 0.0355(17) 0.0500(19) 0.0347(15) 0.0056(14) 0.0165(12) 0.0054(12)
C18 0.058(3) 0.061(3) 0.054(2) 0.015(2) 0.0299(17) -0.0074(17)
C19 0.049(3) 0.059(3) 0.087(3) -0.012(2) 0.033(2) -0.013(2)
C21 0.190(7) 0.049(3) 0.159(6) 0.027(4) 0.148(6) 0.009(3)
C22 0.074(3) 0.105(4) 0.049(2) 0.035(3) 0.039(2) 0.037(3)
C23 0.0282(15) 0.0486(17) 0.0279(13) 0.0037(13) 0.0099(10) 0.0052(11)
C24 0.0270(14) 0.0264(13) 0.0221(11) -0.0017(11) 0.0033(9) 0.0011(9)
C25 0.0253(13) 0.0297(13) 0.0241(11) 0.0023(11) 0.0010(9) 0.0010(9)
C26 0.0240(13) 0.0247(12) 0.0272(12) 0.0007(11) 0.0007(9) 0.0021(9)
C27 0.0279(14) 0.0372(15) 0.0308(13) 0.0092(12) 0.0041(10) 0.0020(11)
C28 0.0303(17) 0.055(3) 0.078(3) 0.0014(16) 0.0166(16) 0.0014(18)
C29 0.0361(19) 0.066(3) 0.073(3) 0.0193(18) 0.0072(17) 0.029(2)
C41 0.0316(15) 0.0319(14) 0.0268(12) -0.0002(12) -0.0008(10) 0.0043(10)
C42 0.0346(17) 0.051(2) 0.0327(14) 0.0015(15) 0.0047(12) -0.0060(13)
C43 0.056(3) 0.067(3) 0.0306(15) -0.0002(19) 0.0064(14) -0.0104(14)
C44 0.060(3) 0.063(3) 0.0291(15) 0.0017(19) -0.0072(14) 0.0014(14)
C45 0.0372(18) 0.076(3) 0.0390(17) 0.0082(18) -0.0123(13) 0.0031(16)
C46 0.0295(16) 0.060(2) 0.0343(15) 0.0026(15) 0.0005(12) 0.0041(13)
C47 0.0210(13) 0.0254(13) 0.0341(13) -0.0025(10) 0.0027(10) 0.0008(10)
C48 0.0445(18) 0.0281(14) 0.0521(17) 0.0028(13) 0.0088(13) 0.0064(12)
C49 0.046(2) 0.0252(15) 0.081(3) 0.0059(14) 0.0101(17) 0.0008(14)
C50 0.0374(19) 0.0380(19) 0.078(3) 0.0001(15) 0.0133(16) -0.0214(16)
C51 0.0412(19) 0.0479(19) 0.0487(18) -0.0034(16) 0.0147(14) -0.0152(15)
C52 0.0340(15) 0.0343(15) 0.0342(14) 0.0004(13) 0.0055(11) -0.0015(11)
C53 0.0268(13) 0.0245(12) 0.0236(11) -0.0005(10) 0.0036(9) 0.0005(9)
C54 0.0278(14) 0.0324(15) 0.0372(14) -0.0015(11) 0.0023(11) 0.0050(11)
C55 0.0378(16) 0.0340(15) 0.0414(15) -0.0117(13) 0.0091(12) 0.0010(11)
C56 0.0514(19) 0.0259(14) 0.0453(16) -0.0030(14) 0.0093(13) 0.0061(11)
C57 0.0401(18) 0.0353(17) 0.062(2) 0.0022(14) -0.0010(15) 0.0176(14)
C58 0.0295(16) 0.0328(15) 0.0506(17) -0.0016(12) -0.0021(12) 0.0105(12)
B1 0.0382(18) 0.0320(16) 0.0233(13) 0.0084(13) 0.0061(11) 0.0017(10)

loop_
_atom_type_symbol
_atom_type_description
_atom_type_scat_dispersion_real
_atom_type_scat_dispersion_imag
_atom_type_scat_source
C C 0.0033 0.0016
;
International Tables for Crystallography
(1992, Vol. C, Tables 4.2.6.8 and 6.1.1.4)
;
H H 0.0000 0.0000
;
International Tables for Crystallography
(1992, Vol. C, Table 6.1.1.4)
;
B B 0.0013 0.0007
;
International Tables for Crystallography
(1992, Vol. C, Tables 4.2.6.8 and 6.1.1.4)
;
Cu Cu 0.3201 1.2651
;
International Tables for Crystallography
(1992, Vol. C, Tables 4.2.6.8 and 6.1.1.4)
;
N N 0.0061 0.0033
;
International Tables for Crystallography
(1992, Vol. C, Tables 4.2.6.8 and 6.1.1.4)
;
P P 0.1023 0.0942
;
International Tables for Crystallography
(1992, Vol. C, Tables 4.2.6.8 and 6.1.1.4)
;

loop_
_geom_angle_atom_site_label_1
_geom_angle_atom_site_label_2
_geom_angle_atom_site_label_3
_geom_angle
_geom_angle_publ_flag
P1 Cu1 N11 127.93(6) yes
P1 Cu1 N21 132.71(7) yes
N11 Cu1 N21 98.99(9) yes
Cu1 P1 C41 111.92(10) yes
Cu1 P1 C47 116.66(9) yes
Cu1 P1 C53 114.10(9) yes
C41 P1 C47 105.04(13) yes
C41 P1 C53 104.00(12) yes
C47 P1 C53 103.88(12) yes
Cu1 N11 N12 114.69(16) yes
Cu1 N11 C14 135.2(2) yes
N12 N11 C14 106.7(3) yes
N11 N12 C16 109.5(2) yes
N11 N12 B1 117.4(3) yes
C16 N12 B1 132.6(3) yes
Cu1 N21 N22 116.63(15) yes
Cu1 N21 C24 135.99(19) yes
N22 N21 C24 107.4(2) yes
N21 N22 C26 109.9(2) yes
N21 N22 B1 118.5(2) yes
C26 N22 B1 131.3(3) yes
C11 C13 C12 110.8(4) yes
C11 C13 C14 111.2(3) yes
C12 C13 C14 111.6(3) yes
N11 C14 C13 120.2(3) yes
N11 C14 C15 109.9(3) yes
C13 C14 C15 129.9(3) yes
C14 C15 C16 105.7(3) yes
N12 C16 C15 108.3(3) yes
N12 C16 C17 122.1(3) yes
C15 C16 C17 129.5(3) yes
C16 C17 C18 110.7(3) yes
C16 C17 C19 111.3(3) yes
C18 C17 C19 111.0(4) yes
C21 C23 C22 110.3(4) yes
C21 C23 C24 110.9(4) yes
C22 C23 C24 111.6(3) yes
N21 C24 C23 120.5(3) yes
N21 C24 C25 109.0(3) yes
C23 C24 C25 130.4(3) yes
C24 C25 C26 106.5(2) yes
N22 C26 C25 107.1(3) yes
N22 C26 C27 123.0(3) yes
C25 C26 C27 129.9(3) yes
C26 C27 C28 112.0(3) yes
C26 C27 C29 111.4(3) yes
C28 C27 C29 110.4(3) yes
P1 C41 C42 117.1(3) yes
P1 C41 C46 124.6(3) yes
C42 C41 C46 118.3(3) yes
C41 C42 C43 120.5(3) yes
C42 C43 C44 120.6(4) yes
C43 C44 C45 119.6(3) yes
C44 C45 C46 120.6(4) yes
C41 C46 C45 120.3(3) yes
P1 C47 C48 120.9(3) yes
P1 C47 C52 120.4(2) yes
C48 C47 C52 118.5(3) yes
C47 C48 C49 120.2(3) yes
C48 C49 C50 120.1(4) yes
C49 C50 C51 120.6(4) yes
C50 C51 C52 120.0(4) yes
C47 C52 C51 120.7(3) yes
P1 C53 C54 122.8(2) yes
P1 C53 C58 118.5(2) yes
C54 C53 C58 118.7(3) yes
C53 C54 C55 121.2(3) yes
C54 C55 C56 119.9(3) yes
C55 C56 C57 119.7(3) yes
C56 C57 C58 120.4(3) yes
C53 C58 C57 120.1(3) yes
N12 B1 N22 109.1(3) yes
C13 C11 H3 109.466 no
C13 C11 H4 109.464 no
C13 C11 H5 109.479 no
H3 C11 H4 109.473 no
H3 C11 H5 109.468 no
H4 C11 H5 109.477 no
C13 C12 H6 109.467 no
C13 C12 H7 109.468 no
C13 C12 H8 109.463 no
H6 C12 H7 109.471 no
H6 C12 H8 109.478 no
H7 C12 H8 109.480 no
C11 C13 H9 107.676 no
C12 C13 H9 107.696 no
C14 C13 H9 107.683 no
C14 C15 H10 127.161 no
C16 C15 H10 127.164 no
C16 C17 H11 107.873 no
C18 C17 H11 107.882 no
C19 C17 H11 107.876 no
C17 C18 H12 109.465 no
C17 C18 H13 109.471 no
C17 C18 H14 109.474 no
H12 C18 H13 109.471 no
H12 C18 H14 109.472 no
H13 C18 H14 109.475 no
C17 C19 H15 109.481 no
C17 C19 H16 109.464 no
C17 C19 H17 109.467 no
H15 C19 H16 109.476 no
H15 C19 H17 109.471 no
H16 C19 H17 109.469 no
C23 C21 H18 109.474 no
C23 C21 H19 109.484 no
C23 C21 H20 109.467 no
H18 C21 H19 109.468 no
H18 C21 H20 109.471 no
H19 C21 H20 109.464 no
C23 C22 H21 109.470 no
C23 C22 H22 109.466 no
C23 C22 H23 109.473 no
H21 C22 H22 109.474 no
H21 C22 H23 109.472 no
H22 C22 H23 109.473 no
C21 C23 H24 107.970 no
C22 C23 H24 107.959 no
C24 C23 H24 107.968 no
C24 C25 H25 126.740 no
C26 C25 H25 126.728 no
C26 C27 H26 107.618 no
C28 C27 H26 107.619 no
C29 C27 H26 107.618 no
C27 C28 H27 109.473 no
C27 C28 H28 109.469 no
C27 C28 H29 109.468 no
H27 C28 H28 109.478 no
H27 C28 H29 109.475 no
H28 C28 H29 109.465 no
C27 C29 H30 109.473 no
C27 C29 H31 109.475 no
C27 C29 H32 109.471 no
H30 C29 H31 109.477 no
H30 C29 H32 109.466 no
H31 C29 H32 109.466 no
C41 C42 H33 119.735 no
C43 C42 H33 119.743 no
C42 C43 H34 119.703 no
C44 C43 H34 119.705 no
C43 C44 H35 120.172 no
C45 C44 H35 120.182 no
C44 C45 H36 119.701 no
C46 C45 H36 119.685 no
C41 C46 H37 119.858 no
C45 C46 H37 119.860 no
C47 C48 H38 119.914 no
C49 C48 H38 119.914 no
C48 C49 H39 119.957 no
C50 C49 H39 119.960 no
C49 C50 H40 119.720 no
C51 C50 H40 119.724 no
C50 C51 H41 119.983 no
C52 C51 H41 119.982 no
C47 C52 H42 119.672 no
C51 C52 H42 119.665 no
C53 C54 H43 119.378 no
C55 C54 H43 119.384 no
C54 C55 H44 120.062 no
C56 C55 H44 120.065 no
C55 C56 H45 120.160 no
C57 C56 H45 120.159 no
C56 C57 H46 119.796 no
C58 C57 H46 119.790 no
C53 C58 H47 119.956 no
C57 C58 H47 119.944 no
N12 B1 H1 109.852 no
N12 B1 H2 109.850 no
N22 B1 H1 109.852 no
N22 B1 H2 109.849 no
H1 B1 H2 108.277 no

loop_
_geom_bond_atom_site_label_1
_geom_bond_atom_site_label_2
_geom_bond_distance
_geom_bond_publ_flag
Cu1 P1 2.1676(8) yes
Cu1 N11 1.990(3) yes
Cu1 N21 1.997(2) yes
P1 C41 1.827(3) yes
P1 C47 1.825(3) yes
P1 C53 1.829(3) yes
N11 N12 1.373(4) yes
N11 C14 1.342(4) yes
N12 C16 1.348(4) yes
N12 B1 1.557(4) yes
N21 N22 1.363(4) yes
N21 C24 1.344(3) yes
N22 C26 1.348(3) yes
N22 B1 1.564(4) yes
C11 C13 1.513(6) yes
C12 C13 1.489(7) yes
C13 C14 1.494(5) yes
C14 C15 1.393(5) yes
C15 C16 1.377(4) yes
C16 C17 1.509(5) yes
C17 C18 1.513(6) yes
C17 C19 1.521(6) yes
C21 C23 1.492(6) yes
C22 C23 1.506(6) yes
C23 C24 1.507(5) yes
C24 C25 1.385(4) yes
C25 C26 1.389(4) yes
C26 C27 1.498(4) yes
C27 C28 1.503(5) yes
C27 C29 1.523(5) yes
C41 C42 1.385(5) yes
C41 C46 1.389(5) yes
C42 C43 1.399(5) yes
C43 C44 1.355(6) yes
C44 C45 1.375(6) yes
C45 C46 1.392(5) yes
C47 C48 1.396(4) yes
C47 C52 1.393(4) yes
C48 C49 1.400(5) yes
C49 C50 1.366(6) yes
C50 C51 1.375(5) yes
C51 C52 1.388(5) yes
C53 C54 1.392(4) yes
C53 C58 1.382(4) yes
C54 C55 1.377(5) yes
C55 C56 1.381(5) yes
C56 C57 1.380(5) yes
C57 C58 1.395(5) yes
C11 H3 0.980 no
C11 H4 0.980 no
C11 H5 0.980 no
C12 H6 0.980 no
C12 H7 0.980 no
C12 H8 0.980 no
C13 H9 1.000 no
C15 H10 0.950 no
C17 H11 1.000 no
C18 H12 0.980 no
C18 H13 0.980 no
C18 H14 0.980 no
C19 H15 0.980 no
C19 H16 0.980 no
C19 H17 0.980 no
C21 H18 0.980 no
C21 H19 0.980 no
C21 H20 0.980 no
C22 H21 0.980 no
C22 H22 0.980 no
C22 H23 0.980 no
C23 H24 1.000 no
C25 H25 0.950 no
C27 H26 1.000 no
C28 H27 0.980 no
C28 H28 0.980 no
C28 H29 0.980 no
C29 H30 0.980 no
C29 H31 0.980 no
C29 H32 0.980 no
C42 H33 0.950 no
C43 H34 0.950 no
C44 H35 0.950 no
C45 H36 0.950 no
C46 H37 0.950 no
C48 H38 0.950 no
C49 H39 0.950 no
C50 H40 0.950 no
C51 H41 0.950 no
C52 H42 0.950 no
C54 H43 0.950 no
C55 H44 0.950 no
C56 H45 0.950 no
C57 H46 0.950 no
C58 H47 0.950 no
B1 H1 0.990 no
B1 H2 0.990 no

loop_
_geom_contact_atom_site_label_1
_geom_contact_atom_site_label_2
_geom_contact_distance
_geom_contact_site_symmetry_2
_geom_contact_publ_flag
Cu1 C13 3.558(4) . no
Cu1 C23 3.549(3) . no
Cu1 C42 3.410(3) . no
Cu1 C58 3.464(4) . no
Cu1 B1 3.033(4) . no
N11 N22 3.151(3) . no
N11 C11 3.513(6) . no
N11 C12 3.471(6) . no
N12 N21 3.029(3) . no
N12 C18 3.271(5) . no
N21 C21 3.207(7) . no
N22 C28 3.323(4) . no
C11 C15 3.186(6) . no
C12 C15 3.238(7) . no
C15 C18 3.438(6) . no
C15 C19 3.032(6) . no
C17 B1 3.212(5) . no
C21 C25 3.455(8) . no
C22 C25 3.039(6) . no
C25 C28 3.437(5) . no
C25 C29 3.050(5) . no
C27 B1 3.198(4) . no
C41 C44 2.792(4) . no
C41 C48 3.253(5) . no
C41 C54 3.311(4) . no
C42 C45 2.748(5) . no
C43 C46 2.754(5) . no
C46 C47 3.244(4) . no
C46 C48 3.301(5) . no
C46 C53 3.593(4) . no
C46 C54 3.499(5) . no
C47 C50 2.787(5) . no
C47 C54 3.403(4) . no
C48 C51 2.767(5) . no
C49 C52 2.764(5) . no
C52 C53 3.139(4) . no
C52 C54 3.497(4) . no
C53 C56 2.787(4) . no
C54 C57 2.750(5) . no
C55 C58 2.770(5) . no
N22 C49 3.547(4) 3_545 no
C26 C49 3.564(5) 3_545 no
C49 N22 3.547(4) 3_455 no
C49 C26 3.564(5) 3_455 no
Cu1 H2 2.9277 . no
Cu1 H9 3.0051 . no
Cu1 H20 3.4839 . no
Cu1 H24 3.1199 . no
Cu1 H33 2.8422 . no
Cu1 H47 2.8878 . no
P1 H9 3.3370 . no
P1 H24 3.5447 . no
P1 H33 2.8049 . no
P1 H37 2.9777 . no
P1 H38 2.9047 . no
P1 H42 2.8873 . no
P1 H43 2.9362 . no
P1 H47 2.8404 . no
N11 H1 3.3070 . no
N11 H2 2.6815 . no
N11 H8 3.3046 . no
N11 H9 2.4818 . no
N11 H10 3.1544 . no
N11 H33 2.9145 . no
N12 H10 3.1287 . no
N12 H11 2.6036 . no
N12 H13 2.9472 . no
N21 H1 3.3223 . no
N21 H2 2.7866 . no
N21 H18 3.2549 . no
N21 H20 3.2043 . no
N21 H24 2.5865 . no
N21 H25 3.1381 . no
N21 H47 2.8951 . no
N22 H25 3.1214 . no
N22 H26 2.5884 . no
N22 H28 3.0299 . no
C11 H6 2.8819 . no
C11 H7 2.4859 . no
C11 H8 3.2717 . no
C11 H10 3.2360 . no
C12 H3 2.9163 . no
C12 H4 2.4761 . no
C12 H5 3.2533 . no
C12 H10 3.3186 . no
C13 H10 2.9515 . no
C13 H38 3.4818 . no
C14 H3 2.5074 . no
C14 H4 3.2775 . no
C14 H5 2.8889 . no
C14 H6 3.2472 . no
C14 H7 2.9137 . no
C14 H8 2.4700 . no
C14 H33 3.5331 . no
C15 H3 2.7625 . no
C15 H7 3.3334 . no
C15 H8 3.1083 . no
C15 H9 3.3653 . no
C15 H11 3.3193 . no
C15 H12 3.5260 . no
C15 H13 3.4287 . no
C15 H15 3.4922 . no
C15 H16 2.5617 . no
C16 H1 2.8079 . no
C16 H2 3.2784 . no
C16 H12 2.9164 . no
C16 H13 2.4918 . no
C16 H14 3.2749 . no
C16 H15 2.9305 . no
C16 H16 2.5136 . no
C16 H17 3.2890 . no
C17 H1 2.8636 . no
C17 H10 2.9397 . no
C18 H1 3.1357 . no
C18 H15 3.2742 . no
C18 H16 2.9574 . no
C18 H17 2.4920 . no
C19 H10 2.9185 . no
C19 H12 2.5237 . no
C19 H13 3.3025 . no
C19 H14 2.8966 . no
C21 H21 2.8804 . no
C21 H22 2.4721 . no
C21 H23 3.2544 . no
C22 H18 2.8890 . no
C22 H19 2.4612 . no
C22 H20 3.2525 . no
C22 H25 2.9180 . no
C23 H25 2.9554 . no
C23 H47 3.2508 . no
C24 H18 2.4949 . no
C24 H19 3.2741 . no
C24 H20 2.8664 . no
C24 H21 3.2698 . no
C24 H22 2.9415 . no
C24 H23 2.4930 . no
C24 H47 3.1491 . no
C25 H18 3.1642 . no
C25 H22 3.2424 . no
C25 H23 2.7151 . no
C25 H24 3.3252 . no
C25 H26 3.3279 . no
C25 H27 3.5236 . no
C25 H28 3.4279 . no
C25 H30 3.5214 . no
C25 H31 2.5807 . no
C26 H1 2.7946 . no
C26 H2 3.2179 . no
C26 H27 2.9196 . no
C26 H28 2.5026 . no
C26 H29 3.2722 . no
C26 H30 2.9235 . no
C26 H31 2.5105 . no
C26 H32 3.2811 . no
C27 H1 2.8352 . no
C27 H25 2.9438 . no
C28 H1 3.3708 . no
C28 H11 3.3170 . no
C28 H30 3.2554 . no
C28 H31 2.9514 . no
C28 H32 2.4711 . no
C29 H25 2.9539 . no
C29 H27 2.5059 . no
C29 H28 3.2919 . no
C29 H29 2.8762 . no
C41 H9 3.1863 . no
C41 H34 3.2696 . no
C41 H36 3.2657 . no
C41 H38 2.8985 . no
C41 H43 3.0473 . no
C42 H5 3.1959 . no
C42 H9 3.1578 . no
C42 H35 3.2527 . no
C42 H37 3.2426 . no
C43 H5 3.1781 . no
C43 H36 3.2161 . no
C44 H33 3.2436 . no
C44 H37 3.2568 . no
C45 H34 3.2189 . no
C46 H33 3.2425 . no
C46 H35 3.2615 . no
C46 H38 2.9488 . no
C46 H43 2.8789 . no
C47 H37 2.8698 . no
C47 H39 3.2799 . no
C47 H41 3.2726 . no
C47 H43 3.1959 . no
C48 H6 3.5711 . no
C48 H9 3.3211 . no
C48 H37 2.9123 . no
C48 H40 3.2548 . no
C48 H42 3.2574 . no
C49 H41 3.2359 . no
C50 H38 3.2509 . no
C50 H42 3.2475 . no
C51 H39 3.2367 . no
C52 H24 3.4782 . no
C52 H38 3.2584 . no
C52 H40 3.2499 . no
C52 H43 3.4219 . no
C53 H24 3.5591 . no
C53 H37 3.5620 . no
C53 H42 2.7115 . no
C53 H44 3.2679 . no
C53 H46 3.2613 . no
C54 H37 3.2691 . no
C54 H42 3.1009 . no
C54 H45 3.2456 . no
C54 H47 3.2488 . no
C55 H46 3.2448 . no
C56 H43 3.2417 . no
C56 H47 3.2627 . no
C57 H44 3.2461 . no
C58 H24 3.0939 . no
C58 H42 3.3169 . no
C58 H43 3.2440 . no
C58 H45 3.2662 . no
B1 H11 2.8888 . no
B1 H13 3.2243 . no
B1 H26 2.7924 . no
B1 H28 3.4990 . no
H1 H11 2.3922 . no
H1 H13 2.7569 . no
H1 H14 3.2741 . no
H1 H26 2.2212 . no
H1 H28 3.1420 . no
H1 H29 3.4891 . no
H2 H13 3.4693 . no
H2 H26 3.2777 . no
H2 H33 3.4037 . no
H3 H6 3.5331 . no
H3 H7 2.7033 . no
H3 H8 3.5877 . no
H3 H9 2.8081 . no
H3 H10 2.6208 . no
H4 H6 2.6583 . no
H4 H7 2.2944 . no
H4 H8 3.4127 . no
H4 H9 2.5197 . no
H5 H6 3.5242 . no
H5 H7 3.4124 . no
H5 H9 2.1992 . no
H5 H33 3.2787 . no
H5 H34 3.2624 . no
H6 H9 2.1734 . no
H6 H38 3.0075 . no
H7 H9 2.7880 . no
H7 H10 3.1309 . no
H8 H9 2.5037 . no
H8 H10 3.2706 . no
H9 H33 3.0720 . no
H9 H38 2.6196 . no
H10 H12 3.5294 . no
H10 H15 3.4424 . no
H10 H16 2.1865 . no
H11 H12 2.8131 . no
H11 H13 2.5136 . no
H11 H14 2.2066 . no
H11 H15 2.2022 . no
H11 H16 2.8095 . no
H11 H17 2.5434 . no
H11 H26 3.5405 . no
H11 H28 2.6894 . no
H11 H29 3.2013 . no
H12 H15 3.4443 . no
H12 H16 2.7578 . no
H12 H17 2.3200 . no
H13 H17 3.4299 . no
H14 H15 3.5275 . no
H14 H16 3.5594 . no
H14 H17 2.6655 . no
H18 H21 3.5171 . no
H18 H22 2.6697 . no
H18 H23 3.5528 . no
H18 H24 2.7989 . no
H18 H25 3.3744 . no
H19 H21 2.6508 . no
H19 H22 2.2809 . no
H19 H23 3.3961 . no
H19 H24 2.4953 . no
H20 H21 3.5386 . no
H20 H22 3.4052 . no
H20 H24 2.1886 . no
H21 H24 2.1907 . no
H22 H24 2.8005 . no
H22 H25 2.9142 . no
H23 H24 2.5276 . no
H23 H25 2.5026 . no
H24 H42 2.9720 . no
H24 H47 2.5730 . no
H25 H27 3.4931 . no
H25 H30 3.5041 . no
H25 H31 2.2289 . no
H26 H27 2.8026 . no
H26 H28 2.5038 . no
H26 H29 2.1921 . no
H26 H30 2.1984 . no
H26 H31 2.8073 . no
H26 H32 2.5436 . no
H27 H30 3.4244 . no
H27 H31 2.7505 . no
H27 H32 2.2931 . no
H28 H32 3.4112 . no
H29 H30 3.4990 . no
H29 H31 3.5489 . no
H29 H32 2.6407 . no
H33 H34 2.3410 . no
H34 H35 2.3036 . no
H35 H36 2.3233 . no
H36 H37 2.3352 . no
H37 H38 2.7832 . no
H37 H43 2.4959 . no
H38 H39 2.3482 . no
H39 H40 2.3118 . no
H40 H41 2.3206 . no
H41 H42 2.3332 . no
H42 H43 3.2603 . no
H43 H44 2.3189 . no
H44 H45 2.3343 . no
H45 H46 2.3292 . no
H46 H47 2.3412 . no
Cu1 H44 3.4936 3_555 no
N11 H44 3.1250 3_555 no
N12 H44 3.3942 3_555 no
N21 H39 3.2782 3_545 no
N21 H44 3.4200 3_555 no
N21 H45 3.0228 3_555 no
N22 H39 2.8609 3_545 no
N22 H45 2.9437 3_555 no
C11 H25 3.3297 4_464 no
C11 H27 3.5514 4_464 no
C11 H46 3.3963 2_564 no
C12 H1 3.3416 3_455 no
C12 H14 3.5658 3_455 no
C12 H26 2.8865 3_455 no
C12 H29 3.5952 3_455 no
C12 H43 3.2274 3_555 no
C12 H44 3.5094 3_555 no
C14 H44 3.2074 3_555 no
C15 H41 3.2228 4_564 no
C15 H44 3.5314 3_555 no
C18 H7 3.5020 3_545 no
C18 H25 3.1935 2_564 no
C18 H31 2.8402 2_564 no
C18 H36 3.2356 1_655 no
C19 H19 3.3215 4_564 no
C19 H33 3.5867 3_555 no
C21 H17 3.2953 4_465 no
C21 H30 3.4063 3_455 no
C21 H32 3.5368 3_455 no
C21 H44 3.5609 3_555 no
C21 H45 3.4922 3_555 no
C22 H2 3.2932 2_565 no
C22 H13 3.4591 2_565 no
C22 H17 3.5022 4_465 no
C22 H33 3.2758 2_565 no
C22 H34 3.2667 2_565 no
C24 H40 3.3182 3_545 no
C24 H45 3.0022 3_555 no
C25 H4 3.0414 4_565 no
C25 H13 3.3133 2_565 no
C25 H40 3.2575 3_545 no
C25 H45 2.9494 3_555 no
C26 H39 3.1967 3_545 no
C26 H40 3.5456 3_545 no
C26 H45 2.9214 3_555 no
C27 H6 3.2574 3_545 no
C27 H8 3.4606 3_545 no
C28 H45 3.4074 3_555 no
C28 H46 3.2554 3_555 no
C29 H12 3.2326 2_565 no
C29 H14 3.4999 2_565 no
C29 H20 3.0726 3_545 no
C29 H35 3.3887 2_665 no
C29 H36 3.1761 2_665 no
C41 H16 3.4084 3_445 no
C42 H16 2.9791 3_445 no
C42 H21 2.9723 2_564 no
C43 H16 3.1730 3_445 no
C43 H21 2.9967 2_564 no
C43 H42 3.1607 2_564 no
C44 H10 3.4931 3_445 no
C44 H18 3.4903 4_464 no
C44 H32 3.1223 2_464 no
C44 H42 3.2002 2_564 no
C45 H7 3.2718 3_445 no
C45 H10 3.3979 3_445 no
C45 H14 3.1834 1_455 no
C45 H18 3.5122 4_464 no
C45 H19 3.5508 4_464 no
C45 H32 3.2473 2_464 no
C46 H7 3.3894 3_445 no
C46 H10 3.5796 3_445 no
C48 H30 3.4181 3_455 no
C49 H2 3.3608 3_455 no
C49 H26 3.5284 3_455 no
C49 H30 3.2944 3_455 no
C49 H47 3.5616 3_455 no
C50 H12 3.5935 4_465 no
C50 H30 3.3784 3_455 no
C50 H46 3.0794 3_455 no
C50 H47 3.3873 3_455 no
C51 H12 3.1926 4_465 no
C51 H27 3.2489 1_455 no
C51 H29 3.5841 1_455 no
C51 H30 3.5987 3_455 no
C52 H29 3.4679 1_455 no
C52 H34 3.5505 2_565 no
C52 H35 3.4096 2_565 no
C53 H15 3.2229 3_445 no
C54 H8 3.0260 3_445 no
C54 H29 3.5248 1_455 no
C54 H35 3.4257 2_565 no
C55 H8 3.1321 3_445 no
C55 H18 3.5068 3_445 no
C55 H32 3.5941 1_455 no
C55 H35 3.2806 2_565 no
C56 H5 3.4778 2_565 no
C56 H18 3.2655 3_445 no
C56 H28 2.9729 3_445 no
C57 H5 3.3784 2_565 no
C57 H15 3.3223 3_445 no
C57 H28 2.9267 3_445 no
C57 H34 3.3396 2_565 no
C57 H40 3.2753 3_545 no
C58 H15 3.0321 3_445 no
C58 H34 3.3526 2_565 no
C58 H40 3.3355 3_545 no
B1 H6 3.3866 3_545 no
B1 H22 3.5106 2_564 no
B1 H39 3.0037 3_545 no
H1 C12 3.3416 3_545 no
H1 H6 2.5262 3_545 no
H1 H7 3.3924 3_545 no
H1 H22 3.5216 2_564 no
H1 H39 3.2847 3_545 no
H2 C22 3.2932 2_564 no
H2 C49 3.3608 3_545 no
H2 H6 3.4804 3_545 no
H2 H21 3.2798 2_564 no
H2 H22 2.7693 2_564 no
H2 H23 3.3079 2_564 no
H2 H39 2.4669 3_545 no
H3 H25 3.5904 4_464 no
H3 H27 2.8460 4_464 no
H3 H41 3.1904 4_564 no
H3 H46 2.9964 2_564 no
H4 C25 3.0414 4_464 no
H4 H18 3.5319 4_464 no
H4 H22 3.5536 4_464 no
H4 H25 2.4113 4_464 no
H4 H27 3.4432 4_464 no
H4 H31 3.5346 4_464 no
H4 H45 3.4738 2_564 no
H5 C56 3.4778 2_564 no
H5 C57 3.3784 2_564 no
H5 H18 3.4680 4_464 no
H5 H45 3.1525 2_564 no
H5 H46 2.9540 2_564 no
H6 C27 3.2574 3_455 no
H6 B1 3.3866 3_455 no
H6 H1 2.5262 3_455 no
H6 H2 3.4804 3_455 no
H6 H14 3.5697 3_455 no
H6 H26 2.2675 3_455 no
H6 H29 3.5033 3_455 no
H7 C18 3.5020 3_455 no
H7 C45 3.2718 3_555 no
H7 C46 3.3894 3_555 no
H7 H1 3.3924 3_455 no
H7 H13 3.4454 3_455 no
H7 H14 2.7406 3_455 no
H7 H26 3.3748 3_455 no
H7 H36 2.8667 3_555 no
H7 H37 3.0884 3_555 no
H7 H43 3.2794 3_555 no
H8 C27 3.4606 3_455 no
H8 C54 3.0260 3_555 no
H8 C55 3.1321 3_555 no
H8 H26 2.6912 3_455 no
H8 H29 3.0524 3_455 no
H8 H30 3.5699 3_455 no
H8 H37 3.4251 3_555 no
H8 H43 2.3787 3_555 no
H8 H44 2.6064 3_555 no
H10 C44 3.4931 3_555 no
H10 C45 3.3979 3_555 no
H10 C46 3.5796 3_555 no
H10 H41 2.7117 4_564 no
H10 H43 3.5686 3_555 no
H12 C29 3.2326 2_564 no
H12 C50 3.5935 4_564 no
H12 C51 3.1926 4_564 no
H12 H19 3.0756 4_564 no
H12 H20 3.4856 4_564 no
H12 H25 3.3266 2_564 no
H12 H30 3.1205 2_564 no
H12 H31 2.5213 2_564 no
H12 H36 3.3751 1_655 no
H12 H40 3.5789 4_564 no
H12 H41 2.8824 4_564 no
H13 C22 3.4591 2_564 no
H13 C25 3.3133 2_564 no
H13 H7 3.4454 3_545 no
H13 H22 3.3973 2_564 no
H13 H23 2.6707 2_564 no
H13 H25 2.5292 2_564 no
H13 H31 2.8863 2_564 no
H14 C12 3.5658 3_545 no
H14 C29 3.4999 2_564 no
H14 C45 3.1834 1_655 no
H14 H6 3.5697 3_545 no
H14 H7 2.7406 3_545 no
H14 H19 3.4332 4_564 no
H14 H25 3.2567 2_564 no
H14 H31 2.6394 2_564 no
H14 H36 2.3381 1_655 no
H14 H37 3.2439 1_655 no
H15 C53 3.2229 3_555 no
H15 C57 3.3223 3_555 no
H15 C58 3.0321 3_555 no
H15 H33 3.4534 3_555 no
H15 H39 3.5276 1_655 no
H15 H47 3.2648 3_555 no
H16 C41 3.4084 3_555 no
H16 C42 2.9791 3_555 no
H16 C43 3.1730 3_555 no
H16 H21 3.4914 4_564 no
H16 H33 3.1195 3_555 no
H16 H34 3.4121 3_555 no
H16 H41 3.3506 4_564 no
H17 C21 3.2953 4_564 no
H17 C22 3.5022 4_564 no
H17 H19 2.3563 4_564 no
H17 H21 3.0347 4_564 no
H17 H22 3.2722 4_564 no
H18 C44 3.4903 4_565 no
H18 C45 3.5122 4_565 no
H18 C55 3.5068 3_555 no
H18 C56 3.2655 3_555 no
H18 H4 3.5319 4_565 no
H18 H5 3.4680 4_565 no
H18 H32 3.5424 3_455 no
H18 H35 3.4519 4_565 no
H18 H36 3.4786 4_565 no
H18 H44 3.1919 3_555 no
H18 H45 2.7229 3_555 no
H19 C19 3.3215 4_465 no
H19 C45 3.5508 4_565 no
H19 H12 3.0756 4_465 no
H19 H14 3.4332 4_465 no
H19 H17 2.3563 4_465 no
H19 H30 3.5688 3_455 no
H19 H36 3.2056 4_565 no
H20 C29 3.0726 3_455 no
H20 H12 3.4856 4_465 no
H20 H30 2.5170 3_455 no
H20 H31 3.3843 3_455 no
H20 H32 2.8792 3_455 no
H20 H44 3.0638 3_555 no
H21 C42 2.9723 2_565 no
H21 C43 2.9967 2_565 no
H21 H2 3.2798 2_565 no
H21 H16 3.4914 4_465 no
H21 H17 3.0347 4_465 no
H21 H33 2.3878 2_565 no
H21 H34 2.4340 2_565 no
H22 B1 3.5106 2_565 no
H22 H1 3.5216 2_565 no
H22 H2 2.7693 2_565 no
H22 H4 3.5536 4_565 no
H22 H13 3.3973 2_565 no
H22 H17 3.2722 4_465 no
H22 H33 3.5998 2_565 no
H23 H2 3.3079 2_565 no
H23 H13 2.6707 2_565 no
H23 H33 3.5033 2_565 no
H23 H34 3.5678 2_565 no
H23 H40 3.0836 3_545 no
H24 H34 2.9677 2_565 no
H25 C11 3.3297 4_565 no
H25 C18 3.1935 2_565 no
H25 H3 3.5904 4_565 no
H25 H4 2.4113 4_565 no
H25 H12 3.3266 2_565 no
H25 H13 2.5292 2_565 no
H25 H14 3.2567 2_565 no
H25 H40 3.5168 3_545 no
H25 H45 3.4233 3_555 no
H26 C12 2.8865 3_545 no
H26 C49 3.5284 3_545 no
H26 H6 2.2675 3_545 no
H26 H7 3.3748 3_545 no
H26 H8 2.6912 3_545 no
H26 H39 3.3321 3_545 no
H27 C11 3.5514 4_565 no
H27 C51 3.2489 1_655 no
H27 H3 2.8460 4_565 no
H27 H4 3.4432 4_565 no
H27 H35 3.1493 2_665 no
H27 H41 3.1341 1_655 no
H27 H45 3.5649 3_555 no
H27 H46 3.0933 3_555 no
H28 C56 2.9729 3_555 no
H28 C57 2.9267 3_555 no
H28 H45 2.6468 3_555 no
H28 H46 2.5612 3_555 no
H29 C12 3.5952 3_545 no
H29 C51 3.5841 1_655 no
H29 C52 3.4679 1_655 no
H29 C54 3.5248 1_655 no
H29 H6 3.5033 3_545 no
H29 H8 3.0524 3_545 no
H29 H37 3.2546 1_655 no
H29 H43 2.8078 1_655 no
H30 C21 3.4063 3_545 no
H30 C48 3.4181 3_545 no
H30 C49 3.2944 3_545 no
H30 C50 3.3784 3_545 no
H30 C51 3.5987 3_545 no
H30 H8 3.5699 3_545 no
H30 H12 3.1205 2_565 no
H30 H19 3.5688 3_545 no
H30 H20 2.5170 3_545 no
H30 H44 3.5540 1_655 no
H31 C18 2.8402 2_565 no
H31 H4 3.5346 4_565 no
H31 H12 2.5213 2_565 no
H31 H13 2.8863 2_565 no
H31 H14 2.6394 2_565 no
H31 H20 3.3843 3_545 no
H31 H36 2.7793 2_665 no
H32 C21 3.5368 3_545 no
H32 C44 3.1223 2_665 no
H32 C45 3.2473 2_665 no
H32 C55 3.5941 1_655 no
H32 H18 3.5424 3_545 no
H32 H20 2.8792 3_545 no
H32 H35 2.4445 2_665 no
H32 H36 2.6986 2_665 no
H32 H44 3.1541 1_655 no
H33 C19 3.5867 3_445 no
H33 C22 3.2758 2_564 no
H33 H15 3.4534 3_445 no
H33 H16 3.1195 3_445 no
H33 H21 2.3878 2_564 no
H33 H22 3.5998 2_564 no
H33 H23 3.5033 2_564 no
H34 C22 3.2667 2_564 no
H34 C52 3.5505 2_564 no
H34 C57 3.3396 2_564 no
H34 C58 3.3526 2_564 no
H34 H16 3.4121 3_445 no
H34 H21 2.4340 2_564 no
H34 H23 3.5678 2_564 no
H34 H24 2.9677 2_564 no
H34 H42 2.6319 2_564 no
H34 H46 3.5700 2_564 no
H35 C29 3.3887 2_464 no
H35 C52 3.4096 2_564 no
H35 C54 3.4257 2_564 no
H35 C55 3.2806 2_564 no
H35 H18 3.4519 4_464 no
H35 H27 3.1493 2_464 no
H35 H32 2.4445 2_464 no
H35 H41 3.4791 2_564 no
H35 H42 2.7166 2_564 no
H35 H44 3.4787 2_564 no
H36 C18 3.2356 1_455 no
H36 C29 3.1761 2_464 no
H36 H7 2.8667 3_445 no
H36 H12 3.3751 1_455 no
H36 H14 2.3381 1_455 no
H36 H18 3.4786 4_464 no
H36 H19 3.2056 4_464 no
H36 H31 2.7793 2_464 no
H36 H32 2.6986 2_464 no
H37 H7 3.0884 3_445 no
H37 H8 3.4251 3_445 no
H37 H14 3.2439 1_455 no
H37 H29 3.2546 1_455 no
H39 N21 3.2782 3_455 no
H39 N22 2.8609 3_455 no
H39 C26 3.1967 3_455 no
H39 B1 3.0037 3_455 no
H39 H1 3.2847 3_455 no
H39 H2 2.4669 3_455 no
H39 H15 3.5276 1_455 no
H39 H26 3.3321 3_455 no
H39 H47 3.0893 3_455 no
H40 C24 3.3182 3_455 no
H40 C25 3.2575 3_455 no
H40 C26 3.5456 3_455 no
H40 C57 3.2753 3_455 no
H40 C58 3.3355 3_455 no
H40 H12 3.5789 4_465 no
H40 H23 3.0836 3_455 no
H40 H25 3.5168 3_455 no
H40 H46 2.6186 3_455 no
H40 H47 2.7434 3_455 no
H41 C15 3.2228 4_465 no
H41 H3 3.1904 4_465 no
H41 H10 2.7117 4_465 no
H41 H12 2.8824 4_465 no
H41 H16 3.3506 4_465 no
H41 H27 3.1341 1_455 no
H41 H35 3.4791 2_565 no
H42 C43 3.1607 2_565 no
H42 C44 3.2002 2_565 no
H42 H34 2.6319 2_565 no
H42 H35 2.7166 2_565 no
H43 C12 3.2274 3_445 no
H43 H7 3.2794 3_445 no
H43 H8 2.3787 3_445 no
H43 H10 3.5686 3_445 no
H43 H29 2.8078 1_455 no
H44 Cu1 3.4936 3_445 no
H44 N11 3.1250 3_445 no
H44 N12 3.3942 3_445 no
H44 N21 3.4200 3_445 no
H44 C12 3.5094 3_445 no
H44 C14 3.2074 3_445 no
H44 C15 3.5314 3_445 no
H44 C21 3.5609 3_445 no
H44 H8 2.6064 3_445 no
H44 H18 3.1919 3_445 no
H44 H20 3.0638 3_445 no
H44 H30 3.5540 1_455 no
H44 H32 3.1541 1_455 no
H44 H35 3.4787 2_565 no
H45 N21 3.0228 3_445 no
H45 N22 2.9437 3_445 no
H45 C21 3.4922 3_445 no
H45 C24 3.0022 3_445 no
H45 C25 2.9494 3_445 no
H45 C26 2.9214 3_445 no
H45 C28 3.4074 3_445 no
H45 H4 3.4738 2_565 no
H45 H5 3.1525 2_565 no
H45 H18 2.7229 3_445 no
H45 H25 3.4233 3_445 no
H45 H27 3.5649 3_445 no
H45 H28 2.6468 3_445 no
H46 C11 3.3963 2_565 no
H46 C28 3.2554 3_445 no
H46 C50 3.0794 3_545 no
H46 H3 2.9964 2_565 no
H46 H5 2.9540 2_565 no
H46 H27 3.0933 3_445 no
H46 H28 2.5612 3_445 no
H46 H34 3.5700 2_565 no
H46 H40 2.6186 3_545 no
H47 C49 3.5616 3_545 no
H47 C50 3.3873 3_545 no
H47 H15 3.2648 3_445 no
H47 H39 3.0893 3_545 no
H47 H40 2.7434 3_545 no

loop_
_geom_torsion_atom_site_label_1
_geom_torsion_atom_site_label_2
_geom_torsion_atom_site_label_3
_geom_torsion_atom_site_label_4
_geom_torsion
_geom_torsion_publ_flag
P1 Cu1 N11 N12 -151.16(9) no
P1 Cu1 N11 C14 53.1(3) no
N11 Cu1 P1 C41 23.46(10) no
N11 Cu1 P1 C47 -97.54(9) no
N11 Cu1 P1 C53 141.22(9) no
P1 Cu1 N21 N22 138.55(11) no
P1 Cu1 N21 C24 -39.6(3) no
N21 Cu1 P1 C41 -147.99(9) no
N21 Cu1 P1 C47 91.00(10) no
N21 Cu1 P1 C53 -30.24(10) no
N11 Cu1 N21 N22 -34.64(17) no
N11 Cu1 N21 C24 147.2(2) no
N21 Cu1 N11 N12 22.50(16) no
N21 Cu1 N11 C14 -133.24(19) no
Cu1 P1 C41 C42 21.8(3) no
Cu1 P1 C41 C46 -159.18(18) no
Cu1 P1 C47 C48 80.86(18) no
Cu1 P1 C47 C52 -92.91(18) no
Cu1 P1 C53 C54 -171.57(14) no
Cu1 P1 C53 C58 6.50(19) no
C41 P1 C47 C48 -43.7(2) no
C41 P1 C47 C52 142.52(18) no
C47 P1 C41 C42 149.28(19) no
C47 P1 C41 C46 -31.7(3) no
C41 P1 C53 C54 -49.4(2) no
C41 P1 C53 C58 128.71(17) no
C53 P1 C41 C42 -101.9(2) no
C53 P1 C41 C46 77.2(3) no
C47 P1 C53 C54 60.34(19) no
C47 P1 C53 C58 -121.59(17) no
C53 P1 C47 C48 -152.65(17) no
C53 P1 C47 C52 33.6(2) no
Cu1 N11 N12 C16 -161.70(12) no
Cu1 N11 N12 B1 25.4(3) no
Cu1 N11 C14 C13 -25.2(4) no
Cu1 N11 C14 C15 156.55(16) no
N12 N11 C14 C13 177.76(18) no
N12 N11 C14 C15 -0.5(3) no
C14 N11 N12 C16 0.7(3) no
C14 N11 N12 B1 -172.19(17) no
N11 N12 C16 C15 -0.7(3) no
N11 N12 C16 C17 -179.76(18) no
N11 N12 B1 N22 -73.2(3) no
C16 N12 B1 N22 115.9(3) no
B1 N12 C16 C15 170.8(2) no
B1 N12 C16 C17 -8.3(4) no
Cu1 N21 N22 C26 -177.28(13) no
Cu1 N21 N22 B1 -2.6(3) no
Cu1 N21 C24 C23 -4.6(4) no
Cu1 N21 C24 C25 177.22(17) no
N22 N21 C24 C23 177.1(2) no
N22 N21 C24 C25 -1.1(3) no
C24 N21 N22 C26 1.4(3) no
C24 N21 N22 B1 176.03(19) no
N21 N22 C26 C25 -1.2(3) no
N21 N22 C26 C27 178.3(2) no
N21 N22 B1 N12 58.3(3) no
C26 N22 B1 N12 -128.4(3) no
B1 N22 C26 C25 -174.9(3) no
B1 N22 C26 C27 4.6(4) no
C11 C13 C14 N11 -119.8(4) no
C11 C13 C14 C15 58.1(5) no
C12 C13 C14 N11 115.9(4) no
C12 C13 C14 C15 -66.2(5) no
N11 C14 C15 C16 0.1(3) no
C13 C14 C15 C16 -177.9(3) no
C14 C15 C16 N12 0.3(3) no
C14 C15 C16 C17 179.3(3) no
N12 C16 C17 C18 85.9(3) no
N12 C16 C17 C19 -150.1(3) no
C15 C16 C17 C18 -93.0(4) no
C15 C16 C17 C19 31.0(4) no
C21 C23 C24 N21 -82.7(4) no
C21 C23 C24 C25 95.1(4) no
C22 C23 C24 N21 153.9(3) no
C22 C23 C24 C25 -28.3(5) no
N21 C24 C25 C26 0.4(3) no
C23 C24 C25 C26 -177.6(3) no
C24 C25 C26 N22 0.5(3) no
C24 C25 C26 C27 -179.0(3) no
N22 C26 C27 C28 90.3(3) no
N22 C26 C27 C29 -145.6(3) no
C25 C26 C27 C28 -90.4(4) no
C25 C26 C27 C29 33.8(4) no
P1 C41 C42 C43 177.6(2) no
P1 C41 C46 C45 -178.1(2) no
C42 C41 C46 C45 1.0(5) no
C46 C41 C42 C43 -1.5(5) no
C41 C42 C43 C44 1.0(6) no
C42 C43 C44 C45 0.1(6) no
C43 C44 C45 C46 -0.6(6) no
C44 C45 C46 C41 0.1(6) no
P1 C47 C48 C49 -174.87(18) no
P1 C47 C52 C51 174.67(17) no
C48 C47 C52 C51 0.8(4) no
C52 C47 C48 C49 -1.0(4) no
C47 C48 C49 C50 1.2(5) no
C48 C49 C50 C51 -1.3(5) no
C49 C50 C51 C52 1.0(5) no
C50 C51 C52 C47 -0.8(5) no
P1 C53 C54 C55 178.06(17) no
P1 C53 C58 C57 -179.04(18) no
C54 C53 C58 C57 -0.9(4) no
C58 C53 C54 C55 0.0(4) no
C53 C54 C55 C56 0.6(5) no
C54 C55 C56 C57 -0.3(5) no
C55 C56 C57 C58 -0.6(5) no
C56 C57 C58 C53 1.2(5) no
